data_4518723
loop_
_publ_author_name
'Sobczak, Szymon'
'Ratajczyk, Paulina'
'Katrusiak, Andrzej'

_publ_section_title
;
 Squeezing Out the Catalysts: A Sustainable Approach to Disulfide Bond
 Exchange in Aryl Disulfides
;
_journal_issue 20
_journal_name_full 'ACS Sustainable Chemistry &amp; Engineering'
_journal_page_first 7171
_journal_page_last 7178
_journal_paper_doi 10.1021/acssuschemeng.1c02240
_journal_volume 9
_journal_year 2021
_chemical_formula_moiety 'C12 H8 F2 S2'
_chemical_formula_sum 'C12 H8 F2 S2'
_chemical_formula_weight 254.30
_space_group_crystal_system orthorhombic
_space_group_IT_number 19
_space_group_name_Hall 'P 2ac 2ab'
_space_group_name_H-M_alt 'P 21 21 21'
_atom_sites_solution_hydrogens geom
_audit_creation_date 2020-09-22
_audit_creation_method
;
Olex2 1.3
(compiled 2020.07.31 svn.rc2a77460 for OlexSys, GUI svn.r6145)
;
_audit_update_record
;
2020-09-23 deposited with the CCDC.	2020-09-24 downloaded from the CCDC.
;
_cell_angle_alpha 90
_cell_angle_beta 90
_cell_angle_gamma 90
_cell_formula_units_Z 4
_cell_length_a 5.7416(3)
_cell_length_b 13.0516(10)
_cell_length_c 14.4970(8)
_cell_measurement_reflns_used 2973
_cell_measurement_temperature 100.0(2)
_cell_measurement_theta_max 76.0500
_cell_measurement_theta_min 8.2640
_cell_volume 1086.36(12)
_computing_cell_refinement 'CrysAlisPro 1.171.40.53 (Rigaku OD, 2019)'
_computing_data_collection 'CrysAlisPro 1.171.40.53 (Rigaku OD, 2019)'
_computing_data_reduction 'CrysAlisPro 1.171.40.53 (Rigaku OD, 2019)'
_computing_molecular_graphics 'Olex2 1.3 (Dolomanov et al., 2009)'
_computing_publication_material 'Olex2 1.3 (Dolomanov et al., 2009)'
_computing_structure_refinement 'SHELXL 2018/1 (Sheldrick, 2015)'
_diffrn_ambient_temperature 100.0(2)
_diffrn_detector 'CCD plate'
_diffrn_measured_fraction_theta_full 0.971
_diffrn_measured_fraction_theta_max 0.964
_diffrn_measurement_details
;
List of Runs (angles in degrees, time in seconds):

  # Type    Start    End  Width  t~exp~   \w     \q     \k     \f   Frames
#--------------------------------------------------------------------------
  1  \f    -10.27 349.73   2.00   10.00 -24.48-107.23  31.50    --   180
  2  \w   -112.39 -22.39   2.00   10.00    --  -89.20  87.95 -19.25   45
  3  \f   -339.92  20.08   2.00   10.00 -57.48 -77.23 -59.25    --   180
  4  \w   -131.60 -17.60   2.00   10.00    --  -99.60  79.55 179.83   57
  5  \w    -33.84  46.16   2.00   10.00    --   16.60 -76.99  59.18   40
  6  \w   -113.27 -21.27   2.00   10.00    --  -81.84  87.38-151.31   46
  7  \w    252.85 316.85   2.00   10.00    --  -81.84  97.03  13.49   32
  8  \w    -34.32  41.68   2.00   10.00    --   36.35 -58.19 -79.77   38
  9  \f   -339.92  20.08   2.00   10.00 -87.48-107.23 -59.25    --   180
 10  \w    195.54 227.54   2.00   10.00    --  -81.84 -73.98 117.72   16
 11  \w    -34.37  45.63   2.00   10.00    --   32.51 -75.92  95.57   40
 12  \w   -116.52 -18.52   2.00   10.00    --  -81.84  84.51 -19.66   49
 13  \w    252.16 320.16   2.00   10.00    --  -81.84  94.08   6.42   34
 14  \w    252.73 316.73   2.00   10.00    --  -81.84  96.45 -12.39   32
 15  \w    249.60 325.60   2.00   10.00    --  -81.84  89.64-150.11   38
 16  \f    -10.27 349.73   2.00   10.00  37.69  44.06  31.50    --   180
;
_diffrn_measurement_device 'abstract diffractometer'
_diffrn_measurement_device_type 'Saxi-CrysAlisPro-abstract goniometer imported SAXI images'
_diffrn_measurement_method '\w and \f scans'
_diffrn_orient_matrix_type 'CrysAlisPro convention (1999,Acta A55,543-557)'
_diffrn_orient_matrix_UB_11 -0.0057819000
_diffrn_orient_matrix_UB_12 0.0966071000
_diffrn_orient_matrix_UB_13 -0.0610554000
_diffrn_orient_matrix_UB_21 0.0147165000
_diffrn_orient_matrix_UB_22 0.0677874000
_diffrn_orient_matrix_UB_23 0.0867752000
_diffrn_orient_matrix_UB_31 0.2678533000
_diffrn_orient_matrix_UB_32 -0.0016366000
_diffrn_orient_matrix_UB_33 -0.0060477000
_diffrn_radiation_monochromator graphite
_diffrn_radiation_probe x-ray
_diffrn_radiation_type 'Cu K\a'
_diffrn_radiation_wavelength 1.54184
_diffrn_reflns_av_R_equivalents 0.1004
_diffrn_reflns_av_unetI/netI 0.0783
_diffrn_reflns_Laue_measured_fraction_full 0.971
_diffrn_reflns_Laue_measured_fraction_max 0.964
_diffrn_reflns_limit_h_max 6
_diffrn_reflns_limit_h_min -6
_diffrn_reflns_limit_k_max 15
_diffrn_reflns_limit_k_min -15
_diffrn_reflns_limit_l_max 17
_diffrn_reflns_limit_l_min -17
_diffrn_reflns_number 12001
_diffrn_reflns_point_group_measured_fraction_full 0.981
_diffrn_reflns_point_group_measured_fraction_max 0.976
_diffrn_reflns_theta_full 60.000
_diffrn_reflns_theta_max 67.076
_diffrn_reflns_theta_min 4.559
_diffrn_source 'fine-focus sealed X-ray tube'
_diffrn_source_type 'Enhance (Cu) X-ray Source'
_exptl_absorpt_coefficient_mu 4.426
_exptl_absorpt_correction_T_max 0.18578
_exptl_absorpt_correction_T_min 0.09388
_exptl_absorpt_correction_type gaussian
_exptl_absorpt_process_details
;
CrysAlisPro 1.171.40.53 (Rigaku Oxford Diffraction, 2019)
Spherical absorption correction
 using equivalent radius and absorption coefficient.
Empirical absorption correction using spherical harmonics,
 implemented in SCALE3 ABSPACK scaling algorithm.
;
_exptl_crystal_colour 'clear colourless'
_exptl_crystal_colour_lustre clear
_exptl_crystal_colour_primary colourless
_exptl_crystal_density_diffrn 1.555
_exptl_crystal_description block
_exptl_crystal_F_000 520
_exptl_crystal_size_max 0.21
_exptl_crystal_size_mid 0.15
_exptl_crystal_size_min 0.11
_refine_diff_density_max 0.402
_refine_diff_density_min -0.512
_refine_diff_density_rms 0.097
_refine_ls_abs_structure_details
;
 Refined as an inversion twin.
;
_refine_ls_abs_structure_Flack 0.26(6)
_refine_ls_extinction_method none
_refine_ls_goodness_of_fit_ref 1.193
_refine_ls_hydrogen_treatment constr
_refine_ls_matrix_type full
_refine_ls_number_parameters 146
_refine_ls_number_reflns 1834
_refine_ls_number_restraints 0
_refine_ls_restrained_S_all 1.193
_refine_ls_R_factor_all 0.0779
_refine_ls_R_factor_gt 0.0609
_refine_ls_shift/su_max 0.000
_refine_ls_shift/su_mean 0.000
_refine_ls_structure_factor_coef Fsqd
_refine_ls_weighting_details 'w=1/[\s^2^(Fo^2^)+(0.0595P)^2^] where P=(Fo^2^+2Fc^2^)/3'
_refine_ls_weighting_scheme calc
_refine_ls_wR_factor_gt 0.1362
_refine_ls_wR_factor_ref 0.1578
_reflns_Friedel_coverage 0.701
_reflns_Friedel_fraction_full 0.997
_reflns_Friedel_fraction_max 0.994
_reflns_number_gt 1483
_reflns_number_total 1834
_reflns_threshold_expression 'I > 2\s(I)'
_cod_data_source_file sc1c02240_si_001.cif
_cod_data_source_block 3f_phssph_3f
_cod_depositor_comments 'Adding full bibliography for 4518716--4518724.cif.'
_cod_original_cell_volume 1086.35(11)
_cod_database_code 4518723
_shelx_shelxl_version_number 2018/1
_chemical_oxdiff_formula C12S2F2
_shelx_space_group_comment
;
The symmetry employed for this shelxl refinement is uniquely defined
by the following loop, which should always be used as a source of
symmetry information in preference to the above space-group names.
They are only intended as comments.
;
_shelx_estimated_absorpt_t_max 0.642
_shelx_estimated_absorpt_t_min 0.457
_reflns_odcompleteness_completeness 97.60
_reflns_odcompleteness_iscentric 1
_reflns_odcompleteness_theta 66.97
_olex2_refinement_description
;
1. Twinned data refinement
 Scales: 0.74(6)
 0.26(6)
2. Fixed Uiso
 At 1.2 times of:
  All C(H) groups
3.a Aromatic/amide H refined with riding coordinates:
 C2'(H2'), C4'(H4'), C4(H4), C5(H5), C6'(H6'), C5'(H5'), C6(H6), C2(H2)
;
_olex2_submission_special_instructions 'No special instructions were received'
_oxdiff_exptl_absorpt_empirical_details
;
Empirical correction (ABSPACK) includes:
- Absorption correction using spherical harmonics
- Frame scaling
;
_oxdiff_exptl_absorpt_empirical_full_max 3.395
_oxdiff_exptl_absorpt_empirical_full_min 0.679

loop_
_space_group_symop_operation_xyz
'x, y, z'
'-x+1/2, -y, z+1/2'
'x+1/2, -y+1/2, -z'
'-x, y+1/2, -z+1/2'

loop_
_atom_site_label
_atom_site_type_symbol
_atom_site_fract_x
_atom_site_fract_y
_atom_site_fract_z
_atom_site_U_iso_or_equiv
_atom_site_adp_type
_atom_site_occupancy
_atom_site_site_symmetry_order
_atom_site_calc_flag
_atom_site_refinement_flags_posn
_atom_site_refinement_flags_adp
_atom_site_refinement_flags_occupancy
_atom_site_disorder_assembly
_atom_site_disorder_group
S1' S 0.1170(3) -0.04249(16) 0.10140(11) 0.0412(5) Uani 1 1 d . . . . .
S1 S 0.4417(3) -0.03571(16) 0.15699(11) 0.0393(5) Uani 1 1 d . . . . .
F1' F 0.4606(7) 0.1345(4) -0.1832(3) 0.0482(11) Uani 1 1 d . . . . .
F1 F 0.7826(7) 0.1318(4) 0.4383(3) 0.0502(12) Uani 1 1 d . . . . .
C2' C 0.3034(13) 0.0575(6) -0.0507(4) 0.0384(18) Uani 1 1 d . . . . .
H2' H 0.435693 0.014185 -0.045541 0.046 Uiso 1 1 calc R U . . .
C1 C 0.4240(12) 0.0592(5) 0.2445(4) 0.0328(16) Uani 1 1 d . . . . .
C3' C 0.2870(12) 0.1293(6) -0.1212(4) 0.0356(16) Uani 1 1 d . . . . .
C4' C 0.0999(13) 0.1941(6) -0.1301(4) 0.0373(17) Uani 1 1 d . . . . .
H4' H 0.093980 0.242604 -0.178928 0.045 Uiso 1 1 calc R U . . .
C4 C 0.4278(14) 0.2019(6) 0.3871(4) 0.0392(17) Uani 1 1 d . . . . .
H4 H 0.431403 0.250629 0.435786 0.047 Uiso 1 1 calc R U . . .
C1' C 0.1212(12) 0.0507(6) 0.0122(4) 0.0350(16) Uani 1 1 d . . . . .
C5 C 0.2444(13) 0.1998(6) 0.3260(5) 0.0409(18) Uani 1 1 d . . . . .
H5 H 0.119414 0.247015 0.332440 0.049 Uiso 1 1 calc R U . . .
C6' C -0.0696(13) 0.1171(6) 0.0047(4) 0.0389(17) Uani 1 1 d . . . . .
H6' H -0.192235 0.113923 0.048573 0.047 Uiso 1 1 calc R U . . .
C5' C -0.0794(13) 0.1876(6) -0.0669(5) 0.0385(17) Uani 1 1 d . . . . .
H5' H -0.210273 0.231692 -0.072414 0.046 Uiso 1 1 calc R U . . .
C6 C 0.2425(13) 0.1282(6) 0.2545(4) 0.0382(18) Uani 1 1 d . . . . .
H6 H 0.115715 0.126743 0.212429 0.046 Uiso 1 1 calc R U . . .
C3 C 0.6074(13) 0.1317(6) 0.3764(4) 0.0405(18) Uani 1 1 d . . . . .
C2 C 0.6119(13) 0.0617(6) 0.3064(4) 0.0387(17) Uani 1 1 d . . . . .
H2 H 0.739166 0.015721 0.299735 0.046 Uiso 1 1 calc R U . . .

loop_
_atom_site_aniso_label
_atom_site_aniso_U_11
_atom_site_aniso_U_22
_atom_site_aniso_U_33
_atom_site_aniso_U_23
_atom_site_aniso_U_13
_atom_site_aniso_U_12
S1' 0.0460(10) 0.0445(11) 0.0331(8) 0.0022(8) -0.0023(7) -0.0062(9)
S1 0.0444(9) 0.0435(11) 0.0299(8) -0.0011(8) -0.0024(6) 0.0034(9)
F1' 0.044(2) 0.065(3) 0.036(2) 0.002(2) 0.0045(18) -0.005(2)
F1 0.048(2) 0.057(3) 0.045(2) -0.006(2) -0.009(2) 0.000(2)
C2' 0.041(4) 0.042(5) 0.032(3) -0.003(3) -0.005(3) 0.000(3)
C1 0.040(4) 0.036(4) 0.023(3) 0.004(3) 0.003(3) -0.001(3)
C3' 0.037(4) 0.041(5) 0.029(3) -0.002(3) -0.002(3) -0.003(3)
C4' 0.045(4) 0.037(4) 0.030(3) 0.001(3) -0.007(3) -0.005(3)
C4 0.060(4) 0.033(4) 0.025(3) -0.003(3) 0.004(3) -0.004(4)
C1' 0.041(4) 0.036(4) 0.027(3) -0.003(3) -0.009(3) -0.003(4)
C5 0.046(4) 0.037(4) 0.039(4) -0.001(3) 0.008(3) 0.002(3)
C6' 0.042(4) 0.044(5) 0.031(3) -0.007(3) -0.006(3) -0.004(4)
C5' 0.040(4) 0.037(4) 0.038(4) -0.008(3) -0.008(3) 0.002(3)
C6 0.041(4) 0.042(5) 0.031(3) 0.001(3) 0.003(3) 0.003(4)
C3 0.047(4) 0.042(5) 0.032(3) 0.004(3) 0.000(3) -0.006(4)
C2 0.042(4) 0.041(5) 0.033(3) 0.002(3) 0.002(3) 0.000(3)

loop_
_atom_type_symbol
_atom_type_description
_atom_type_scat_dispersion_real
_atom_type_scat_dispersion_imag
_atom_type_scat_source
C C 0.0181 0.0091 'International Tables Vol C Tables 4.2.6.8 and 6.1.1.4'
H H 0.0000 0.0000 'International Tables Vol C Tables 4.2.6.8 and 6.1.1.4'
F F 0.0727 0.0534 'International Tables Vol C Tables 4.2.6.8 and 6.1.1.4'
S S 0.3331 0.5567 'International Tables Vol C Tables 4.2.6.8 and 6.1.1.4'

loop_
_geom_angle_atom_site_label_1
_geom_angle_atom_site_label_2
_geom_angle_atom_site_label_3
_geom_angle
_geom_angle_site_symmetry_1
_geom_angle_site_symmetry_3
_geom_angle_publ_flag
C1' S1' S1 104.3(2) . . ?
C1 S1 S1' 105.1(2) . . ?
C3' C2' H2' 120.8 . . ?
C1' C2' H2' 120.8 . . ?
C1' C2' C3' 118.3(7) . . ?
C6 C1 S1 124.9(5) . . ?
C6 C1 C2 119.8(6) . . ?
C2 C1 S1 115.3(5) . . ?
F1' C3' C2' 118.4(7) . . ?
F1' C3' C4' 119.1(6) . . ?
C4' C3' C2' 122.5(6) . . ?
C3' C4' H4' 120.6 . . ?
C3' C4' C5' 118.9(7) . . ?
C5' C4' H4' 120.6 . . ?
C5 C4 H4 120.6 . . ?
C5 C4 C3 118.9(6) . . ?
C3 C4 H4 120.6 . . ?
C2' C1' S1' 122.1(6) . . ?
C2' C1' C6' 119.9(6) . . ?
C6' C1' S1' 118.0(5) . . ?
C4 C5 H5 120.1 . . ?
C4 C5 C6 119.8(7) . . ?
C6 C5 H5 120.1 . . ?
C1' C6' H6' 120.0 . . ?
C5' C6' C1' 120.0(7) . . ?
C5' C6' H6' 120.0 . . ?
C4' C5' C6' 120.5(7) . . ?
C4' C5' H5' 119.8 . . ?
C6' C5' H5' 119.8 . . ?
C1 C6 C5 120.5(7) . . ?
C1 C6 H6 119.7 . . ?
C5 C6 H6 119.7 . . ?
F1 C3 C4 118.6(6) . . ?
F1 C3 C2 118.7(7) . . ?
C2 C3 C4 122.6(7) . . ?
C1 C2 H2 120.8 . . ?
C3 C2 C1 118.4(7) . . ?
C3 C2 H2 120.8 . . ?

loop_
_geom_bond_atom_site_label_1
_geom_bond_atom_site_label_2
_geom_bond_distance
_geom_bond_site_symmetry_2
_geom_bond_publ_flag
S1' S1 2.033(2) . ?
S1' C1' 1.776(7) . ?
S1 C1 1.776(7) . ?
F1' C3' 1.344(7) . ?
F1 C3 1.348(8) . ?
C2' H2' 0.9500 . ?
C2' C3' 1.390(10) . ?
C2' C1' 1.390(9) . ?
C1 C6 1.385(9) . ?
C1 C2 1.404(9) . ?
C3' C4' 1.373(10) . ?
C4' H4' 0.9500 . ?
C4' C5' 1.381(10) . ?
C4 H4 0.9500 . ?
C4 C5 1.376(10) . ?
C4 C3 1.388(11) . ?
C1' C6' 1.401(10) . ?
C5 H5 0.9500 . ?
C5 C6 1.396(10) . ?
C6' H6' 0.9500 . ?
C6' C5' 1.388(10) . ?
C5' H5' 0.9500 . ?
C6 H6 0.9500 . ?
C3 C2 1.366(10) . ?
C2 H2 0.9500 . ?

loop_
_geom_torsion_atom_site_label_1
_geom_torsion_atom_site_label_2
_geom_torsion_atom_site_label_3
_geom_torsion_atom_site_label_4
_geom_torsion
_geom_torsion_site_symmetry_1
_geom_torsion_site_symmetry_2
_geom_torsion_site_symmetry_3
_geom_torsion_site_symmetry_4
_geom_torsion_publ_flag
S1' S1 C1 C6 -13.7(6) . . . . ?
S1' S1 C1 C2 166.3(5) . . . . ?
S1' C1' C6' C5' -176.7(5) . . . . ?
S1 S1' C1' C2' 46.6(6) . . . . ?
S1 S1' C1' C6' -135.0(5) . . . . ?
S1 C1 C6 C5 179.7(6) . . . . ?
S1 C1 C2 C3 -178.9(5) . . . . ?
F1' C3' C4' C5' 179.2(6) . . . . ?
F1 C3 C2 C1 177.3(6) . . . . ?
C2' C3' C4' C5' -0.3(11) . . . . ?
C2' C1' C6' C5' 1.8(10) . . . . ?
C3' C2' C1' S1' 176.7(5) . . . . ?
C3' C2' C1' C6' -1.6(10) . . . . ?
C3' C4' C5' C6' 0.4(11) . . . . ?
C4 C5 C6 C1 -0.1(11) . . . . ?
C4 C3 C2 C1 -1.7(11) . . . . ?
C1' C2' C3' F1' -178.6(6) . . . . ?
C1' C2' C3' C4' 0.9(11) . . . . ?
C1' C6' C5' C4' -1.1(10) . . . . ?
C5 C4 C3 F1 -177.7(6) . . . . ?
C5 C4 C3 C2 1.3(11) . . . . ?
C6 C1 C2 C3 1.2(10) . . . . ?
C3 C4 C5 C6 -0.4(10) . . . . ?
C2 C1 C6 C5 -0.3(10) . . . . ?

loop_
_twin_individual_id
_twin_individual_mass_fraction_refined
1 0.74(6)
2 0.26(6)
